data_7219301
loop_
_publ_author_name
'Jiao, Yan-Qing'
'Qin, Chao'
'Zang, Hong-Ying'
'Chen, Wei-Chao'
'Wang, Chun-Gang'
'Zheng, Tian-Tian'
'Shao, Kui-Zhan'
'Su, Zhong-Min'

_publ_section_title
;
 Assembly of organic--inorganic hybrid materials constructed from
 polyoxometalate and metal--1,2,4-triazole units: synthesis, structures,
 magnetic, electrochemical and photocatalytic properties
;
_journal_issue 10
_journal_name_full CrystEngComm
_journal_page_first 2176
_journal_paper_doi 10.1039/C4CE02007C
_journal_volume 17
_journal_year 2015
_chemical_formula_moiety 'C24 H98 Cu12 N36 O108 P2 S2 W18'
_chemical_formula_sum 'C12 H49 Cu6 N18 O54 P S W9'
_chemical_formula_weight 3408.61
_space_group_crystal_system monoclinic
_space_group_IT_number 12
_space_group_name_Hall '-C 2y'
_space_group_name_H-M_alt 'C 1 2/m 1'
_symmetry_space_group_name_Hall '-C 2y'
_symmetry_space_group_name_H-M 'C 1 2/m 1'
_atom_sites_solution_hydrogens mixed
_audit_block_doi 10.5517/cc13897x
_audit_creation_method SHELXL-2014/7
_audit_update_record
;
2015-01-13 deposited with the CCDC.
2015-01-13 downloaded from the CCDC.
;
_cell_angle_alpha 90
_cell_angle_beta 125.026(3)
_cell_angle_gamma 90
_cell_formula_units_Z 4
_cell_length_a 24.8710(2)
_cell_length_b 14.2534(1)
_cell_length_c 20.8280(2)
_cell_measurement_temperature 293(2)
_cell_measurement_theta_max 25.000
_cell_measurement_theta_min 1.20
_cell_volume 6046.2(2)
_computing_cell_refinement 'SMART (Bruker, 1997)'
_computing_data_collection 'SMART (Bruker, 1997)'
_computing_data_reduction SAINT
_computing_molecular_graphics 'SHELXTL-PLUS (Sheldrick, 1990)'
_computing_publication_material SHELXL-97
_computing_structure_refinement 'SHELXL-2014/7 (Sheldrick, 2014)'
_computing_structure_solution 'SHELXL-2014/7 (Sheldrick, 2014)'
_diffrn_ambient_temperature 293(2)
_diffrn_measured_fraction_theta_full 0.999
_diffrn_measured_fraction_theta_max 0.999
_diffrn_measurement_device_type 'Bruker APEX CCD area-detector'
_diffrn_measurement_method '\w scans'
_diffrn_radiation_type MoK\a
_diffrn_radiation_wavelength 0.71073
_diffrn_reflns_av_R_equivalents 0.0724
_diffrn_reflns_av_unetI/netI 0.0776
_diffrn_reflns_Laue_measured_fraction_full 0.999
_diffrn_reflns_Laue_measured_fraction_max 0.999
_diffrn_reflns_limit_h_max 26
_diffrn_reflns_limit_h_min -29
_diffrn_reflns_limit_k_max 14
_diffrn_reflns_limit_k_min -16
_diffrn_reflns_limit_l_max 24
_diffrn_reflns_limit_l_min -21
_diffrn_reflns_number 17477
_diffrn_reflns_point_group_measured_fraction_full 0.999
_diffrn_reflns_point_group_measured_fraction_max 0.999
_diffrn_reflns_theta_full 24.994
_diffrn_reflns_theta_max 24.994
_diffrn_reflns_theta_min 1.194
_diffrn_source 'fine-focus sealed tube'
_exptl_absorpt_coefficient_mu 19.298
_exptl_absorpt_correction_T_max 0.0602
_exptl_absorpt_correction_T_min 0.0409
_exptl_absorpt_correction_type multi-scan
_exptl_absorpt_process_details 'SADABS(Sheldrick, 1996)'
_exptl_crystal_colour blue
_exptl_crystal_density_diffrn 3.745
_exptl_crystal_density_method 'not measured'
_exptl_crystal_description acicular
_exptl_crystal_F_000 6200
_exptl_crystal_size_max 0.23
_exptl_crystal_size_mid 0.15
_exptl_crystal_size_min 0.15
_platon_squeeze_details
;
;
_refine_diff_density_max 3.749
_refine_diff_density_min -4.020
_refine_diff_density_rms 0.517
_refine_ls_extinction_method none
_refine_ls_goodness_of_fit_ref 1.064
_refine_ls_hydrogen_treatment constr
_refine_ls_matrix_type full
_refine_ls_number_parameters 493
_refine_ls_number_reflns 5539
_refine_ls_number_restraints 781
_refine_ls_restrained_S_all 1.009
_refine_ls_R_factor_all 0.0835
_refine_ls_R_factor_gt 0.0536
_refine_ls_shift/su_max 0.000
_refine_ls_shift/su_mean 0.000
_refine_ls_structure_factor_coef Fsqd
_refine_ls_weighting_details 'w=1/[\s^2^(Fo^2^)+(0.0854P)^2^+174.5586P] where P=(Fo^2^+2Fc^2^)/3'
_refine_ls_weighting_scheme calc
_refine_ls_wR_factor_gt 0.1430
_refine_ls_wR_factor_ref 0.1649
_reflns_Friedel_coverage 0.000
_reflns_number_gt 3896
_reflns_number_total 5539
_reflns_threshold_expression 'I > 2\s(I)'
_cod_data_source_file c4ce02007c2.cif
_cod_data_source_block 6
_cod_depositor_comments 'Adding full bibliography for 7219296--7219301.cif.'
_cod_original_cell_volume 6046.25(2)
_cod_database_code 7219301
_shelx_shelxl_version_number 2014/7
_shelx_space_group_comment
;
The symmetry employed for this shelxl refinement is uniquely defined
by the following loop, which should always be used as a source of
symmetry information in preference to the above space-group names.
They are only intended as comments.
;

loop_
_space_group_symop_operation_xyz
'x, y, z'
'-x, y, -z'
'x+1/2, y+1/2, z'
'-x+1/2, y+1/2, -z'
'-x, -y, -z'
'x, -y, z'
'-x+1/2, -y+1/2, -z'
'x+1/2, -y+1/2, z'

loop_
_atom_site_label
_atom_site_type_symbol
_atom_site_fract_x
_atom_site_fract_y
_atom_site_fract_z
_atom_site_U_iso_or_equiv
_atom_site_adp_type
_atom_site_occupancy
_atom_site_site_symmetry_order
_atom_site_calc_flag
_atom_site_refinement_flags_posn
_atom_site_refinement_flags_adp
_atom_site_refinement_flags_occupancy
W1 W 0.02663(3) 0.13217(5) 0.18521(4) 0.0165(2) Uani 1 1 d . U .
W2 W 0.16068(3) 0.13206(5) 0.17138(4) 0.0162(2) Uani 1 1 d . U .
W3 W 0.13436(4) 0.13169(5) -0.01367(5) 0.0221(2) Uani 1 1 d . . .
W4 W -0.09241(7) 0.34495(11) -0.04713(10) 0.0167(3) Uani 0.5 1 d . . P
W5 W -0.03648(7) 0.34527(10) 0.06029(10) 0.0167(3) Uani 0.5 1 d . . P
W6 W 0.06208(7) 0.34587(10) 0.11741(10) 0.0174(3) Uani 0.5 1 d . . P
Cu1 Cu 0.39768(16) 0.0000 0.2961(2) 0.0236(8) Uani 1 2 d S T P
Cu2 Cu 0.33298(11) 0.11576(14) 0.37861(15) 0.0193(5) Uani 1 1 d . . .
Cu3 Cu 0.34507(15) 0.5000 0.5108(2) 0.0225(8) Uani 1 2 d S T P
Cu4 Cu 0.49016(11) 0.38566(14) 0.63615(15) 0.0200(5) Uani 1 1 d . . .
S1 S 0.5000 0.5000 0.5000 0.064(5) Uani 1 4 d S T P
S2 S 0.5000 0.0000 0.5000 0.060(3) Uani 1 4 d S TU P
P1 P 0.0000 0.1387(4) 0.0000 0.0103(12) Uani 1 2 d S T P
O1 O 0.1305(6) 0.2570(9) 0.1395(9) 0.029(2) Uani 1 1 d . U .
O2 O 0.1096(6) 0.2572(9) -0.0099(9) 0.026(2) Uani 1 1 d . U .
O3 O 0.0227(7) 0.2585(9) 0.1504(9) 0.032(2) Uani 1 1 d . U .
O4 O 0.0402(7) 0.1570(10) 0.2721(9) 0.038(3) Uani 1 1 d . U .
O5 O 0.2364(7) 0.1572(10) 0.2522(9) 0.036(3) Uani 1 1 d . U .
O6 O 0.1979(6) 0.1545(9) -0.0191(9) 0.029(3) Uani 1 1 d . U .
O7 O 0.0000 0.2495(12) 0.0000 0.024(3) Uani 1 2 d S TU P
O8 O 0.1584(13) 0.1064(19) 0.0822(18) 0.031(3) Uani 0.5 1 d . U P
O8A O 0.1940(13) 0.1504(19) 0.1040(18) 0.031(3) Uani 0.5 1 d . U P
O9 O 0.1024(12) 0.4254(18) 0.1958(17) 0.028(5) Uani 0.5 1 d . U P
O10 O -0.1555(12) 0.4249(18) -0.0813(17) 0.030(4) Uani 0.5 1 d . U P
O11 O 0.1699(10) 0.0000 0.1800(14) 0.041(3) Uani 1 2 d S TU P
O12 O 0.1114(7) 0.1254(10) 0.2097(10) 0.040(2) Uani 1 1 d . U .
O13 O 0.1397(10) 0.0000 -0.0110(14) 0.037(3) Uani 1 2 d S TU P
O14 O -0.0643(8) 0.1253(11) 0.1169(11) 0.055(3) Uani 1 1 d . U .
O15 O 0.0275(11) 0.0000 0.1935(14) 0.044(4) Uani 1 2 d S TU P
O16 O -0.0598(13) 0.4214(19) 0.1018(17) 0.031(4) Uani 0.5 1 d . U P
O17 O 0.0730(13) 0.1089(18) 0.0417(17) 0.029(2) Uani 0.5 1 d . U P
O18 O 0.0220(12) 0.1066(18) -0.0516(17) 0.026(3) Uani 0.5 1 d . U P
O19 O 0.0457(13) 0.1065(19) 0.0859(18) 0.032(3) Uani 0.5 1 d . U P
O20 O 0.0464(13) 0.395(2) 0.0872(18) 0.027(3) Uani 0.5 1 d . U P
O21 O -0.0252(13) 0.396(2) 0.0548(18) 0.029(3) Uani 0.5 1 d . U P
O22 O -0.0779(14) 0.394(2) -0.0459(18) 0.028(4) Uani 0.5 1 d . U P
O23 O 0.4545(13) 0.0000 0.2597(17) 0.065(7) Uani 1 2 d S TU P
O24 O 0.3058(12) 0.0000 0.1644(16) 0.055(5) Uani 1 2 d S TU P
O25 O 0.3293(9) 0.0000 0.3210(13) 0.028(3) Uani 1 2 d S TU P
O26 O 0.4331(8) 0.5000 0.6148(12) 0.022(4) Uani 1 2 d S TU P
O27 O 0.2615(10) 0.5000 0.3990(15) 0.047(6) Uani 1 2 d S TU P
O28 O 0.4831(18) 0.0000 0.419(2) 0.058(5) Uani 0.6666 2 d S TU P
O30 O 0.5000 0.108(3) 0.5000 0.077(9) Uani 0.6666 2 d S TU P
O32 O 0.5183(15) 0.5000 0.580(2) 0.029(5) Uani 0.6 2 d S TU P
O33 O 0.4173(17) 0.5000 0.456(2) 0.039(6) Uani 0.6 2 d S TU P
N1 N 0.3857(7) 0.1816(10) 0.3484(9) 0.017(3) Uani 1 1 d . . .
N2 N 0.4062(7) 0.1365(10) 0.3079(10) 0.024(4) Uani 1 1 d . . .
N3 N 0.4518(9) 0.2762(11) 0.3409(11) 0.032(4) Uani 1 1 d . . .
N4 N 0.3544(7) 0.3626(10) 0.5010(10) 0.022(4) Uani 1 1 d . U .
N5 N 0.4122(8) 0.3176(12) 0.5511(11) 0.029(4) Uiso 1 1 d . . .
N6 N 0.3495(8) 0.2232(10) 0.4514(11) 0.024(4) Uani 1 1 d . . .
N7 N 0.5656(7) 0.4512(9) 0.7256(11) 0.022(4) Uani 1 1 d . . .
N8 N 0.6554(11) 0.5000 0.8322(18) 0.048(8) Uani 1 2 d S T P
H8A H 0.6932 0.5000 0.8765 0.057 Uiso 1 2 d R U P
N9 N 0.2223(8) 0.5480(10) 0.5961(11) 0.030(4) Uani 1 1 d . . .
N10 N 0.2880(11) 0.5000 0.5631(14) 0.026(5) Uiso 1 2 d S . P
C1 C 0.3182(9) 0.3038(12) 0.4455(12) 0.020(4) Uani 1 1 d . . .
H1A H 0.2746 0.3156 0.4051 0.024 Uiso 1 1 calc R U .
C2 C 0.4078(11) 0.2343(13) 0.5189(14) 0.036(6) Uani 1 1 d . . .
H2A H 0.4413 0.1898 0.5409 0.043 Uiso 1 1 calc R U .
C3 C 0.6196(10) 0.4237(14) 0.7897(17) 0.045(7) Uani 1 1 d . . .
H3A H 0.6320 0.3616 0.8044 0.054 Uiso 1 1 calc R U .
C4 C 0.4129(9) 0.2650(12) 0.3651(13) 0.024(5) Uani 1 1 d . . .
H4A H 0.4059 0.3112 0.3910 0.029 Uiso 1 1 calc R U .
C5 C 0.4435(10) 0.1938(14) 0.3032(14) 0.034(5) Uani 1 1 d . . .
H5A H 0.4628 0.1806 0.2770 0.041 Uiso 1 1 calc R U .
C6 C 0.2617(11) 0.5718(15) 0.5773(15) 0.037(6) Uani 1 1 d . . .
H6A H 0.2711 0.6340 0.5739 0.045 Uiso 1 1 calc R U .
O31 O 0.4957(16) 0.413(2) 0.533(2) 0.029(5) Uani 0.4 1 d . U P
O29 O 0.428(2) 0.0000 0.477(3) 0.069(7) Uani 0.6666 2 d S TU P
O1W O 0.4134(15) 0.0000 0.603(2) 0.079(7) Uiso 1 2 d S U P

loop_
_atom_site_aniso_label
_atom_site_aniso_U_11
_atom_site_aniso_U_22
_atom_site_aniso_U_33
_atom_site_aniso_U_23
_atom_site_aniso_U_13
_atom_site_aniso_U_12
W1 0.0198(4) 0.0157(4) 0.0141(4) -0.0007(3) 0.0099(3) -0.0001(3)
W2 0.0164(4) 0.0133(4) 0.0143(4) 0.0003(3) 0.0062(3) 0.0001(3)
W3 0.0237(4) 0.0142(4) 0.0406(6) 0.0004(3) 0.0255(4) -0.0009(3)
W4 0.0178(7) 0.0100(7) 0.0219(9) 0.0007(6) 0.0112(7) 0.0029(6)
W5 0.0229(7) 0.0085(7) 0.0223(9) -0.0011(6) 0.0152(7) 0.0004(6)
W6 0.0211(7) 0.0091(7) 0.0171(9) -0.0015(6) 0.0081(7) 0.0004(6)
Cu1 0.0333(18) 0.0117(15) 0.037(2) 0.000 0.0268(18) 0.000
Cu2 0.0248(11) 0.0105(11) 0.0303(14) -0.0066(9) 0.0203(11) -0.0056(9)
Cu3 0.0217(16) 0.0099(15) 0.039(2) 0.000 0.0195(17) 0.000
Cu4 0.0266(11) 0.0101(10) 0.0302(15) 0.0033(9) 0.0203(11) 0.0050(9)
S1 0.163(16) 0.016(5) 0.072(11) 0.000 0.102(12) 0.000
S2 0.059(6) 0.052(6) 0.057(7) 0.000 0.026(6) 0.000
P1 0.009(3) 0.010(3) 0.013(3) 0.000 0.007(3) 0.000
O1 0.027(3) 0.023(3) 0.037(3) 0.003(3) 0.018(3) 0.000(3)
O2 0.026(3) 0.024(4) 0.034(4) 0.001(3) 0.022(3) 0.001(3)
O3 0.036(3) 0.026(4) 0.035(4) 0.002(3) 0.021(3) -0.001(3)
O4 0.051(7) 0.026(6) 0.033(7) -0.005(5) 0.022(6) -0.003(5)
O5 0.029(4) 0.027(4) 0.040(4) 0.006(4) 0.012(4) -0.001(3)
O6 0.032(6) 0.026(6) 0.039(7) 0.002(5) 0.026(5) -0.005(5)
O7 0.026(4) 0.022(4) 0.032(4) 0.000 0.021(3) 0.000
O8 0.030(3) 0.028(3) 0.035(4) 0.003(3) 0.019(3) 0.000(3)
O8A 0.030(3) 0.028(3) 0.035(4) 0.003(3) 0.019(3) 0.000(3)
O9 0.028(8) 0.020(8) 0.034(8) -0.002(7) 0.017(7) 0.000(7)
O10 0.027(6) 0.023(6) 0.035(7) 0.002(6) 0.016(6) 0.003(6)
O11 0.038(3) 0.029(3) 0.040(4) 0.000 0.012(3) 0.000
O12 0.034(3) 0.036(3) 0.040(3) 0.012(3) 0.016(3) 0.003(3)
O13 0.035(4) 0.031(4) 0.043(4) 0.000 0.020(3) 0.000
O14 0.044(4) 0.047(5) 0.048(5) 0.017(4) 0.011(4) -0.012(4)
O15 0.047(5) 0.032(5) 0.039(5) 0.000 0.017(4) 0.000
O16 0.031(5) 0.024(5) 0.035(5) 0.000(5) 0.017(5) 0.003(5)
O17 0.029(2) 0.029(2) 0.030(2) 0.0002(10) 0.0170(14) 0.0000(10)
O18 0.027(4) 0.024(4) 0.034(4) 0.002(4) 0.021(4) 0.000(4)
O19 0.031(3) 0.028(4) 0.036(4) 0.004(3) 0.019(3) -0.001(3)
O20 0.028(4) 0.024(4) 0.033(5) 0.000(4) 0.020(4) 0.002(4)
O21 0.029(4) 0.025(4) 0.033(4) 0.001(4) 0.018(4) 0.001(4)
O22 0.028(5) 0.024(5) 0.033(6) 0.000(5) 0.018(5) 0.002(5)
O23 0.059(11) 0.065(12) 0.056(12) 0.000 0.023(10) 0.000
O24 0.052(7) 0.044(8) 0.048(8) 0.000 0.016(7) 0.000
O25 0.030(5) 0.026(5) 0.039(6) 0.000 0.026(4) 0.000
O26 0.024(7) 0.023(7) 0.028(8) 0.000 0.020(6) 0.000
O27 0.035(10) 0.034(11) 0.047(14) 0.000 0.010(10) 0.000
O28 0.054(6) 0.054(6) 0.054(6) 0.000 0.024(5) 0.000
O30 0.071(11) 0.058(12) 0.070(12) 0.000 0.021(11) 0.000
O32 0.032(8) 0.030(8) 0.030(9) 0.000 0.020(7) 0.000
O33 0.034(9) 0.041(10) 0.039(10) 0.000 0.020(8) 0.000
N1 0.013(7) 0.016(8) 0.025(10) -0.001(7) 0.013(7) -0.005(6)
N2 0.021(8) 0.017(8) 0.039(12) -0.004(7) 0.020(8) -0.005(6)
N3 0.049(11) 0.021(9) 0.042(13) -0.015(8) 0.036(10) -0.011(8)
N4 0.027(6) 0.014(6) 0.023(7) -0.010(6) 0.014(6) -0.006(5)
N6 0.039(10) 0.011(7) 0.036(12) -0.007(7) 0.029(9) -0.006(7)
N7 0.014(7) 0.011(7) 0.046(12) -0.001(7) 0.020(8) -0.004(6)
N8 0.014(12) 0.049(17) 0.06(2) 0.000 0.006(13) 0.000
N9 0.032(9) 0.018(8) 0.057(14) -0.012(8) 0.036(10) -0.002(7)
C1 0.017(9) 0.016(9) 0.029(13) 0.007(8) 0.015(9) 0.003(7)
C2 0.046(13) 0.015(10) 0.037(16) 0.001(9) 0.018(12) 0.011(9)
C3 0.025(11) 0.016(10) 0.09(2) -0.005(12) 0.032(13) 0.001(9)
C4 0.037(11) 0.011(9) 0.044(15) 0.001(8) 0.035(11) -0.005(8)
C5 0.043(12) 0.024(11) 0.045(16) -0.011(10) 0.031(12) -0.016(10)
C6 0.058(14) 0.020(10) 0.058(17) 0.001(11) 0.048(14) -0.008(10)
O31 0.032(7) 0.026(7) 0.029(8) 0.002(5) 0.018(6) 0.001(5)
O29 0.063(9) 0.060(9) 0.063(9) 0.000 0.024(7) 0.000

loop_
_atom_type_symbol
_atom_type_description
_atom_type_scat_dispersion_real
_atom_type_scat_dispersion_imag
_atom_type_scat_source
C C 0.0033 0.0016 'International Tables Vol C Tables 4.2.6.8 and 6.1.1.4'
H H 0.0000 0.0000 'International Tables Vol C Tables 4.2.6.8 and 6.1.1.4'
Cu Cu 0.3201 1.2651 'International Tables Vol C Tables 4.2.6.8 and 6.1.1.4'
N N 0.0061 0.0033 'International Tables Vol C Tables 4.2.6.8 and 6.1.1.4'
O O 0.0106 0.0060 'International Tables Vol C Tables 4.2.6.8 and 6.1.1.4'
P P 0.1023 0.0942 'International Tables Vol C Tables 4.2.6.8 and 6.1.1.4'
S S 0.1246 0.1234 'International Tables Vol C Tables 4.2.6.8 and 6.1.1.4'
W W -0.8490 6.8722 'International Tables Vol C Tables 4.2.6.8 and 6.1.1.4'

loop_
_geom_angle_atom_site_label_1
_geom_angle_atom_site_label_2
_geom_angle_atom_site_label_3
_geom_angle
_geom_angle_site_symmetry_1
_geom_angle_site_symmetry_3
O4 W1 O14 103.9(8) . .
O4 W1 O12 102.7(7) . .
O14 W1 O12 153.5(8) . .
O4 W1 O15 97.3(9) . .
O14 W1 O15 87.8(8) . .
O12 W1 O15 88.4(8) . .
O4 W1 O3 98.3(7) . .
O14 W1 O3 89.1(6) . .
O12 W1 O3 87.5(6) . .
O15 W1 O3 164.4(9) . .
O4 W1 O18 164.3(8) . 2
O14 W1 O18 60.7(9) . 2
O12 W1 O18 92.8(8) . 2
O15 W1 O18 85.6(10) . 2
O3 W1 O18 79.5(8) . 2
O4 W1 O19 160.9(8) . .
O14 W1 O19 95.1(9) . .
O12 W1 O19 58.5(8) . .
O15 W1 O19 85.9(10) . .
O3 W1 O19 79.1(8) . .
O18 W1 O19 34.4(9) 2 .
O5 W2 O12 102.7(8) . .
O5 W2 O8 114.4(10) . .
O12 W2 O8 142.2(10) . .
O5 W2 O11 96.4(8) . .
O12 W2 O11 89.0(9) . .
O8 W2 O11 80.3(11) . .
O5 W2 O1 98.1(6) . .
O12 W2 O1 88.3(6) . .
O8 W2 O1 93.2(9) . .
O11 W2 O1 165.6(8) . .
O5 W2 O8A 89.9(10) . .
O12 W2 O8A 165.5(9) . .
O8 W2 O8A 28.3(10) . .
O11 W2 O8A 96.8(11) . .
O1 W2 O8A 82.7(9) . .
O5 W2 O17 162.2(9) . .
O12 W2 O17 94.8(8) . .
O8 W2 O17 48.8(11) . .
O11 W2 O17 87.2(9) . .
O1 W2 O17 78.9(8) . .
O8A W2 O17 72.3(10) . .
O5 W2 O19 162.0(9) . .
O12 W2 O19 59.6(9) . .
O8 W2 O19 83.6(11) . .
O11 W2 O19 86.9(9) . .
O1 W2 O19 79.5(8) . .
O8A W2 O19 107.3(11) . .
O17 W2 O19 35.3(10) . .
O6 W3 O8 113.3(10) . .
O6 W3 O14 103.1(8) . 2
O8 W3 O14 142.6(11) . 2
O6 W3 O13 98.1(8) . .
O8 W3 O13 77.9(12) . .
O14 W3 O13 89.3(8) 2 .
O6 W3 O2 99.2(6) . .
O8 W3 O2 93.0(10) . .
O14 W3 O2 89.1(6) 2 .
O13 W3 O2 162.5(8) . .
O6 W3 O8A 89.6(9) . .
O8 W3 O8A 28.3(10) . .
O14 W3 O8A 165.4(10) 2 .
O13 W3 O8A 96.1(10) . .
O2 W3 O8A 81.7(9) . .
O6 W3 O17 159.9(8) . .
O8 W3 O17 47.5(11) . .
O14 W3 O17 96.8(9) 2 .
O13 W3 O17 84.5(9) . .
O2 W3 O17 78.3(7) . .
O8A W3 O17 70.3(10) . .
O6 W3 O18 161.4(8) . .
O8 W3 O18 85.3(11) . .
O14 W3 O18 58.4(9) 2 .
O13 W3 O18 85.0(8) . .
O2 W3 O18 79.3(7) . .
O8A W3 O18 108.4(10) . .
O17 W3 O18 38.4(9) . .
O22 W4 O10 74(2) . .
O22 W4 W5 87(2) . .
O10 W4 W5 112.0(10) . .
O22 W4 O20 45(2) . 2
O10 W4 O20 101.9(12) . 2
W5 W4 O20 108.0(9) . 2
O22 W4 O2 145(2) . 2
O10 W4 O2 102.2(10) . 2
W5 W4 O2 62.2(4) . 2
O20 W4 O2 155.9(9) 2 2
O22 W4 O21 62(2) . .
O10 W4 O21 102.4(12) . .
W5 W4 O21 24.4(9) . .
O20 W4 O21 89.0(13) 2 .
O2 W4 O21 85.7(11) 2 .
O22 W4 W6 70(2) . 2
O10 W4 W6 109.2(10) . 2
W5 W4 W6 123.59(10) . 2
O20 W4 W6 25.6(9) 2 2
O2 W4 W6 139.9(4) 2 2
O21 W4 W6 110.5(9) . 2
O22 W4 O1 123(2) . 2
O10 W4 O1 101.5(10) . 2
W5 W4 O1 140.9(4) . 2
O20 W4 O1 83.4(10) 2 2
O2 W4 O1 92.0(6) 2 2
O21 W4 O1 156.0(9) . 2
W6 W4 O1 58.2(4) 2 2
O22 W4 O7 100(2) . .
O10 W4 O7 174.0(9) . .
W5 W4 O7 67.45(12) . .
O20 W4 O7 73.0(9) 2 .
O2 W4 O7 82.9(4) 2 .
O21 W4 O7 74.7(9) . .
W6 W4 O7 67.59(12) 2 .
O1 W4 O7 81.3(4) 2 .
O21 W5 O16 75(2) . .
O21 W5 W4 85(2) . .
O16 W5 W4 112.6(9) . .
O21 W5 O20 47(2) . .
O16 W5 O20 103.9(12) . .
W4 W5 O20 106.9(9) . .
O21 W5 O2 143(2) . 2
O16 W5 O2 101.6(10) . 2
W4 W5 O2 61.4(4) . 2
O20 W5 O2 154.4(9) . 2
O21 W5 O22 61(2) . .
O16 W5 O22 103.8(13) . .
W4 W5 O22 23.5(9) . .
O20 W5 O22 88.9(13) . .
O2 W5 O22 84.0(10) 2 .
O21 W5 O3 124(2) . .
O16 W5 O3 101.5(11) . .
W4 W5 O3 140.6(4) . .
O20 W5 O3 82.4(10) . .
O2 W5 O3 93.6(6) 2 .
O22 W5 O3 154.5(9) . .
O21 W5 W6 71.0(19) . .
O16 W5 W6 110.8(9) . .
W4 W5 W6 122.18(11) . .
O20 W5 W6 25.2(9) . .
O2 W5 W6 139.7(4) 2 .
O22 W5 W6 109.8(8) . .
O3 W5 W6 57.5(4) . .
O21 W5 O7 100(2) . .
O16 W5 O7 175.2(10) . .
W4 W5 O7 66.66(12) . .
O20 W5 O7 72.2(9) . .
O2 W5 O7 82.2(5) 2 .
O22 W5 O7 73.6(9) . .
O3 W5 O7 80.9(5) . .
W6 W5 O7 66.95(12) . .
O20 W6 O9 86(2) . .
O20 W6 O22 49(2) . 2
O9 W6 O22 103.6(13) . 2
O20 W6 O21 49.2(19) . .
O9 W6 O21 102.3(12) . .
O22 W6 O21 89.8(13) 2 .
O20 W6 O3 131.7(18) . .
O9 W6 O3 102.7(10) . .
O22 W6 O3 153.6(10) 2 .
O21 W6 O3 82.7(10) . .
O20 W6 O1 131.3(18) . .
O9 W6 O1 104.2(9) . .
O22 W6 O1 82.7(10) 2 .
O21 W6 O1 153.5(10) . .
O3 W6 O1 92.8(6) . .
O20 W6 W4 71.0(18) . 2
O9 W6 W4 115.6(9) . 2
O22 W6 W4 23.0(9) 2 2
O21 W6 W4 105.1(10) . 2
O3 W6 W4 137.5(4) . 2
O1 W6 W4 61.5(5) . 2
O20 W6 W5 71.8(17) . .
O9 W6 W5 113.8(8) . .
O22 W6 W5 105.7(9) 2 .
O21 W6 W5 23.4(9) . .
O3 W6 W5 61.1(4) . .
O1 W6 W5 137.3(4) . .
W4 W6 W5 114.22(10) 2 .
O20 W6 O7 87.9(19) . .
O9 W6 O7 174.0(9) . .
O22 W6 O7 73.1(9) 2 .
O21 W6 O7 73.0(9) . .
O3 W6 O7 80.5(5) . .
O1 W6 O7 80.5(5) . .
W4 W6 O7 63.12(13) 2 .
W5 W6 O7 63.25(13) . .
O23 Cu1 N2 89.9(5) . 6
O23 Cu1 N2 89.9(5) . .
N2 Cu1 N2 167.5(10) 6 .
O23 Cu1 O25 173.4(10) . .
N2 Cu1 O25 90.8(5) 6 .
N2 Cu1 O25 90.8(5) . .
O23 Cu1 O28 91.3(14) . .
N2 Cu1 O28 83.8(5) 6 .
N2 Cu1 O28 83.8(5) . .
O25 Cu1 O28 95.3(12) . .
O23 Cu1 O24 89.0(11) . .
N2 Cu1 O24 96.2(5) 6 .
N2 Cu1 O24 96.2(5) . .
O25 Cu1 O24 84.5(9) . .
O28 Cu1 O24 179.7(13) . .
N9 Cu2 N1 177.5(7) 4_546 .
N9 Cu2 O25 87.6(7) 4_546 .
N1 Cu2 O25 90.6(6) . .
N9 Cu2 N6 92.5(7) 4_546 .
N1 Cu2 N6 89.6(6) . .
O25 Cu2 N6 171.0(7) . .
N9 Cu2 O5 90.1(6) 4_546 .
N1 Cu2 O5 87.9(6) . .
O25 Cu2 O5 82.8(7) . .
N6 Cu2 O5 106.3(6) . .
N4 Cu3 N4 157.7(10) 6_565 .
N4 Cu3 O26 89.5(5) 6_565 .
N4 Cu3 O26 89.5(5) . .
N4 Cu3 O27 89.2(5) 6_565 .
N4 Cu3 O27 89.2(5) . .
O26 Cu3 O27 173.2(9) . .
N4 Cu3 N10 101.1(5) 6_565 .
N4 Cu3 N10 101.1(5) . .
O26 Cu3 N10 94.5(8) . .
O27 Cu3 N10 92.3(10) . .
N7 Cu4 N5 175.8(7) . .
N7 Cu4 N3 88.8(7) . 2_656
N5 Cu4 N3 91.9(7) . 2_656
N7 Cu4 O26 89.6(6) . .
N5 Cu4 O26 89.7(7) . .
N3 Cu4 O26 178.3(7) 2_656 .
N7 Cu4 O31 105.7(10) . .
N5 Cu4 O31 78.4(10) . .
N3 Cu4 O31 86.2(10) 2_656 .
O26 Cu4 O31 93.9(10) . .
N7 Cu4 O32 75.4(9) . .
N5 Cu4 O32 108.3(10) . .
N3 Cu4 O32 106.3(8) 2_656 .
O26 Cu4 O32 72.9(7) . .
O31 Cu4 O32 37.1(11) . .
O32 S1 O32 180.0 5_666 .
O32 S1 O31 119.1(14) 5_666 6_565
O32 S1 O31 60.9(14) . 6_565
O32 S1 O31 60.9(14) 5_666 2_656
O32 S1 O31 119.1(14) . 2_656
O31 S1 O31 180.0 6_565 2_656
O32 S1 O31 60.9(14) 5_666 5_666
O32 S1 O31 119.1(14) . 5_666
O31 S1 O31 63(3) 6_565 5_666
O31 S1 O31 117(3) 2_656 5_666
O32 S1 O31 119.1(14) 5_666 .
O32 S1 O31 60.9(14) . .
O31 S1 O31 117(3) 6_565 .
O31 S1 O31 63(3) 2_656 .
O31 S1 O31 180.0 5_666 .
O32 S1 O33 84.2(18) 5_666 .
O32 S1 O33 95.8(18) . .
O31 S1 O33 81.8(15) 6_565 .
O31 S1 O33 98.2(15) 2_656 .
O31 S1 O33 98.2(15) 5_666 .
O31 S1 O33 81.8(15) . .
O32 S1 O33 95.8(18) 5_666 5_666
O32 S1 O33 84.2(18) . 5_666
O31 S1 O33 98.2(15) 6_565 5_666
O31 S1 O33 81.8(15) 2_656 5_666
O31 S1 O33 81.8(15) 5_666 5_666
O31 S1 O33 98.2(15) . 5_666
O33 S1 O33 180.0 . 5_666
O28 S2 O28 180.0 5_656 .
O28 S2 O30 90.000(11) 5_656 .
O28 S2 O30 90.000(9) . .
O28 S2 O30 90.000(9) 5_656 5_656
O28 S2 O30 90.000(10) . 5_656
O30 S2 O30 180.0 . 5_656
O28 S2 O29 83(2) 5_656 .
O28 S2 O29 97(2) . .
O30 S2 O29 90.000(4) . .
O30 S2 O29 90.000(15) 5_656 .
O28 S2 O29 97(2) 5_656 5_656
O28 S2 O29 83(2) . 5_656
O30 S2 O29 90.000(15) . 5_656
O30 S2 O29 90.000(5) 5_656 5_656
O29 S2 O29 180.0 . 5_656
O18 P1 O18 145.2(19) . 2
O18 P1 O19 113.8(15) . .
O18 P1 O19 54.4(14) 2 .
O18 P1 O19 54.4(14) . 2
O18 P1 O19 113.8(15) 2 2
O19 P1 O19 145(2) . 2
O18 P1 O17 62.5(14) . .
O18 P1 O17 107.4(14) 2 .
O19 P1 O17 54.7(14) . .
O19 P1 O17 114.5(14) 2 .
O18 P1 O17 107.4(14) . 2
O18 P1 O17 62.5(14) 2 2
O19 P1 O17 114.5(14) . 2
O19 P1 O17 54.7(14) 2 2
O17 P1 O17 148(2) . 2
O18 P1 O7 107.4(10) . .
O18 P1 O7 107.4(10) 2 .
O19 P1 O7 107.4(10) . .
O19 P1 O7 107.4(10) 2 .
O17 P1 O7 105.8(10) . .
O17 P1 O7 105.8(10) 2 .
W2 O1 W6 143.8(8) . .
W2 O1 W4 142.3(8) . 2
W6 O1 W4 60.3(4) . 2
W3 O2 W4 145.3(8) . 2
W3 O2 W5 143.7(8) . 2
W4 O2 W5 56.4(4) 2 2
W1 O3 W6 144.0(8) . .
W1 O3 W5 141.2(8) . .
W6 O3 W5 61.4(4) . .
W2 O5 Cu2 151.4(8) . .
P1 O7 W4 125.4(4) . .
P1 O7 W4 125.4(4) . 2
W4 O7 W4 109.1(7) . 2
P1 O7 W5 125.3(3) . .
W4 O7 W5 45.9(2) . .
W4 O7 W5 91.4(5) 2 .
P1 O7 W5 125.3(3) . 2
W4 O7 W5 91.4(5) . 2
W4 O7 W5 45.9(2) 2 2
W5 O7 W5 109.3(7) . 2
P1 O7 W6 124.4(3) . 2
W4 O7 W6 49.3(2) . 2
W4 O7 W6 89.8(5) 2 2
W5 O7 W6 89.5(5) . 2
W5 O7 W6 49.8(2) 2 2
P1 O7 W6 124.4(3) . .
W4 O7 W6 89.8(5) . .
W4 O7 W6 49.3(2) 2 .
W5 O7 W6 49.8(2) . .
W5 O7 W6 89.5(5) 2 .
W6 O7 W6 111.2(7) 2 .
O8A O8 W3 91(3) . .
O8A O8 O17 137(3) . .
W3 O8 O17 85.6(15) . .
O8A O8 W2 85(3) . .
W3 O8 W2 152.4(16) . .
O17 O8 W2 79.2(15) . .
O8 O8A W2 67(2) . .
O8 O8A W3 60(2) . .
W2 O8A W3 121.2(14) . .
O22 O10 W4 26.4(11) . .
W2 O11 W2 168.2(13) . 6
W2 O12 W1 145.3(10) . .
W3 O13 W3 173.2(12) . 6
W3 O14 W1 144.4(12) 2 .
W1 O15 W1 170.3(15) . 6
O21 O16 W5 27.7(11) . .
O19 O17 P1 62.0(15) . .
O19 O17 O18 116(2) . .
P1 O17 O18 58.0(13) . .
O19 O17 O8 125(2) . .
P1 O17 O8 164(2) . .
O18 O17 O8 118(2) . .
O19 O17 W2 74.3(17) . .
P1 O17 W2 128.8(16) . .
O18 O17 W2 167.5(18) . .
O8 O17 W2 51.9(12) . .
O19 O17 W3 169(2) . .
P1 O17 W3 123.6(16) . .
O18 O17 W3 72.5(14) . .
O8 O17 W3 46.9(12) . .
W2 O17 W3 96.2(9) . .
O19 O18 P1 63.2(16) 2 .
O19 O18 O17 120(2) 2 .
P1 O18 O17 59.6(14) . .
O19 O18 W1 75.2(17) 2 2
P1 O18 W1 129.8(14) . 2
O17 O18 W1 161.8(18) . 2
O19 O18 W3 168(2) 2 .
P1 O18 W3 122.0(15) . .
O17 O18 W3 69.1(13) . .
W1 O18 W3 94.3(9) 2 .
O18 O19 O17 123(3) 2 .
O18 O19 P1 62.4(16) 2 .
O17 O19 P1 63.2(17) . .
O18 O19 W2 164(2) 2 .
O17 O19 W2 70.4(15) . .
P1 O19 W2 126.4(15) . .
O18 O19 W1 70.5(16) 2 .
O17 O19 W1 163(2) . .
P1 O19 W1 125.2(15) . .
W2 O19 W1 94.5(11) . .
W6 O20 O22 105(3) . 2
W6 O20 O21 105(3) . .
O22 O20 O21 129(3) 2 .
W6 O20 W4 83.4(19) . 2
O22 O20 W4 22.3(13) 2 2
O21 O20 W4 132(2) . 2
W6 O20 W5 82.9(19) . .
O22 O20 W5 132(2) 2 .
O21 O20 W5 22.9(12) . .
W4 O20 W5 123.2(15) 2 .
W5 O21 O20 111(3) . .
W5 O21 O16 77(2) . .
O20 O21 O16 128(3) . .
W5 O21 O22 94(3) . .
O20 O21 O22 115(2) . .
O16 O21 O22 115(2) . .
W5 O21 W6 86(2) . .
O20 O21 W6 26.0(13) . .
O16 O21 W6 116(2) . .
O22 O21 W6 126.7(19) . .
W5 O21 W4 71(2) . .
O20 O21 W4 123(2) . .
O16 O21 W4 108.2(17) . .
O22 O21 W4 23.7(11) . .
W6 O21 W4 122.4(15) . .
W4 O22 O20 112(3) . 2
W4 O22 O10 80(2) . .
O20 O22 O10 127(2) 2 .
W4 O22 O21 94(3) . .
O20 O22 O21 115(2) 2 .
O10 O22 O21 114(2) . .
W4 O22 W6 87(2) . 2
O20 O22 W6 26.6(13) 2 2
O10 O22 W6 117.3(19) . 2
O21 O22 W6 127.8(18) . 2
W4 O22 W5 70(2) . .
O20 O22 W5 124(2) 2 .
O10 O22 W5 108.5(19) . .
O21 O22 W5 24.2(11) . .
W6 O22 W5 123.7(15) 2 .
Cu2 O25 Cu2 110.3(10) 6 .
Cu2 O25 Cu1 113.1(6) 6 .
Cu2 O25 Cu1 113.1(6) . .
Cu3 O26 Cu4 115.3(6) . 6_565
Cu3 O26 Cu4 115.3(6) . .
Cu4 O26 Cu4 106.4(8) 6_565 .
S2 O28 Cu1 141(2) . .
S1 O32 O31 59.7(18) . .
S1 O32 O31 59.7(18) . 6_565
O31 O32 O31 115(4) . 6_565
S1 O32 Cu4 126.1(11) . 6_565
O31 O32 Cu4 144(2) . 6_565
O31 O32 Cu4 68.4(15) 6_565 6_565
S1 O32 Cu4 126.1(11) . .
O31 O32 Cu4 68.4(15) . .
O31 O32 Cu4 144(2) 6_565 .
Cu4 O32 Cu4 88.2(12) 6_565 .
C4 N1 N2 105.7(14) . .
C4 N1 Cu2 132.7(14) . .
N2 N1 Cu2 121.3(11) . .
C5 N2 N1 106.8(16) . .
C5 N2 Cu1 131.0(14) . .
N1 N2 Cu1 119.4(12) . .
C4 N3 C5 102.2(16) . .
C4 N3 Cu4 126.0(13) . 2_656
C5 N3 Cu4 131.6(14) . 2_656
C1 N4 N5 105.6(15) . .
C1 N4 Cu3 131.9(13) . .
N5 N4 Cu3 121.2(12) . .
C2 N5 N4 106.7(17) . .
C2 N5 Cu4 129.9(15) . .
N4 N5 Cu4 121.3(12) . .
C2 N6 C1 102.5(16) . .
C2 N6 Cu2 120.8(13) . .
C1 N6 Cu2 135.7(15) . .
C3 N7 N7 107.6(11) . 6_565
C3 N7 Cu4 134.0(13) . .
N7 N7 Cu4 118.4(4) 6_565 .
C3 N8 C3 106(3) . 6_565
C3 N8 H8A 127.0 . .
C3 N8 H8A 127.0 6_565 .
C6 N9 N9 105.2(12) . 6_565
C6 N9 Cu2 135.6(14) . 4_556
N9 N9 Cu2 119.2(5) 6_565 4_556
C6 N10 C6 100(2) 6_565 .
C6 N10 Cu3 129.6(12) 6_565 .
C6 N10 Cu3 129.6(12) . .
N4 C1 N6 113.7(16) . .
N4 C1 H1A 123.2 . .
N6 C1 H1A 123.2 . .
N6 C2 N5 111.2(18) . .
N6 C2 H2A 124.4 . .
N5 C2 H2A 124.4 . .
N7 C3 N8 109.4(19) . .
N7 C3 H3A 125.3 . .
N8 C3 H3A 125.3 . .
N1 C4 N3 112.6(17) . .
N1 C4 H4A 123.7 . .
N3 C4 H4A 123.7 . .
N2 C5 N3 113(2) . .
N2 C5 H5A 123.7 . .
N3 C5 H5A 123.7 . .
N9 C6 N10 114.8(18) . .
N9 C6 H6A 122.6 . .
N10 C6 H6A 122.6 . .
S1 O31 O32 59.4(18) . .
S1 O31 O31 58.4(13) . 2_656
O32 O31 O31 114(2) . 2_656
S1 O31 Cu4 132(2) . .
O32 O31 Cu4 74.5(19) . .
O31 O31 Cu4 169.3(14) 2_656 .

loop_
_geom_bond_atom_site_label_1
_geom_bond_atom_site_label_2
_geom_bond_distance
_geom_bond_site_symmetry_2
W1 O4 1.678(16) .
W1 O14 1.859(16) .
W1 O12 1.865(14) .
W1 O15 1.891(2) .
W1 O3 1.922(13) .
W1 O18 2.34(3) 2
W1 O19 2.40(3) .
W2 O5 1.694(14) .
W2 O12 1.809(16) .
W2 O8 1.86(3) .
W2 O11 1.892(2) .
W2 O1 1.899(13) .
W2 O8A 2.01(3) .
W2 O17 2.32(3) .
W2 O19 2.37(3) .
W3 O6 1.681(13) .
W3 O8 1.76(3) .
W3 O14 1.835(17) 2
W3 O13 1.8803(14) .
W3 O2 1.908(13) .
W3 O8A 2.03(3) .
W3 O17 2.41(3) .
W3 O18 2.46(2) .
W4 O22 0.78(3) .
W4 O10 1.73(2) .
W4 W5 1.835(2) .
W4 O20 1.90(3) 2
W4 O2 1.934(14) 2
W4 O21 1.94(3) .
W4 W6 1.995(2) 2
W4 O1 2.019(14) 2
W4 O7 2.347(10) .
W5 O21 0.80(3) .
W5 O16 1.69(3) .
W5 O20 1.93(3) .
W5 O2 1.948(13) 2
W5 O22 1.95(3) .
W5 O3 2.012(14) .
W5 W6 2.019(2) .
W5 O7 2.361(10) .
W6 O20 0.87(3) .
W6 O9 1.75(3) .
W6 O22 1.88(3) 2
W6 O21 1.91(3) .
W6 O3 1.939(14) .
W6 O1 1.952(13) .
W6 W4 1.995(2) 2
W6 O7 2.433(10) .
Cu1 O23 1.95(3) .
Cu1 N2 1.957(15) 6
Cu1 N2 1.957(15) .
Cu1 O25 2.043(19) .
Cu1 O28 2.20(4) .
Cu1 O24 2.36(3) .
Cu2 N9 1.983(15) 4_546
Cu2 N1 1.986(14) .
Cu2 O25 2.011(12) .
Cu2 N6 2.024(16) .
Cu2 O5 2.406(15) .
Cu3 N4 1.996(14) 6_565
Cu3 N4 1.996(14) .
Cu3 O26 2.010(19) .
Cu3 O27 2.05(2) .
Cu3 N10 2.23(2) .
Cu4 N7 1.962(16) .
Cu4 N5 1.973(17) .
Cu4 N3 1.989(16) 2_656
Cu4 O26 2.036(10) .
Cu4 O31 2.26(3) .
Cu4 O32 2.34(3) .
S1 O32 1.44(4) 5_666
S1 O32 1.44(4) .
S1 O31 1.45(3) 6_565
S1 O31 1.45(3) 2_656
S1 O31 1.45(3) 5_666
S1 O31 1.45(3) .
S1 O33 1.71(3) .
S1 O33 1.71(3) 5_666
S2 O28 1.48(4) 5_656
S2 O28 1.48(4) .
S2 O30 1.53(4) .
S2 O30 1.53(4) 5_656
S2 O29 1.56(4) .
S2 O29 1.56(4) 5_656
P1 O18 1.53(3) .
P1 O18 1.53(3) 2
P1 O19 1.54(3) .
P1 O19 1.54(3) 2
P1 O17 1.56(3) .
P1 O17 1.56(3) 2
P1 O7 1.579(18) .
O1 W4 2.019(14) 2
O2 W4 1.934(14) 2
O2 W5 1.947(13) 2
O7 W4 2.347(10) 2
O7 W5 2.361(10) 2
O7 W6 2.433(10) 2
O8 O8A 0.96(3) .
O8 O17 1.78(4) .
O10 O22 1.68(4) .
O11 W2 1.892(2) 6
O13 W3 1.8804(14) 6
O14 W3 1.835(17) 2
O15 W1 1.891(2) 6
O16 O21 1.67(4) .
O17 O19 1.42(4) .
O17 O18 1.60(4) .
O18 O19 1.40(4) 2
O18 W1 2.34(3) 2
O19 O18 1.40(4) 2
O20 O22 1.46(4) 2
O20 O21 1.50(4) .
O20 W4 1.90(3) 2
O21 O22 1.72(4) .
O22 O20 1.46(4) 2
O22 W6 1.88(3) 2
O25 Cu2 2.011(12) 6
O26 Cu4 2.036(10) 6_565
O32 O31 1.47(4) .
O32 O31 1.47(4) 6_565
O32 Cu4 2.34(2) 6_565
N1 C4 1.31(2) .
N1 N2 1.37(2) .
N2 C5 1.28(2) .
N3 C4 1.33(2) .
N3 C5 1.36(3) .
N3 Cu4 1.989(16) 2_656
N4 C1 1.29(2) .
N4 N5 1.36(2) .
N5 C2 1.34(3) .
N6 C2 1.33(3) .
N6 C1 1.35(2) .
N7 C3 1.30(3) .
N7 N7 1.39(3) 6_565
N8 C3 1.36(3) .
N8 C3 1.36(3) 6_565
N8 H8A 0.8599 .
N9 C6 1.29(3) .
N9 N9 1.37(3) 6_565
N9 Cu2 1.983(15) 4_556
N10 C6 1.33(3) 6_565
N10 C6 1.34(3) .
C1 H1A 0.9300 .
C2 H2A 0.9300 .
C3 H3A 0.9300 .
C4 H4A 0.9300 .
C5 H5A 0.9300 .
C6 H6A 0.9300 .
O31 O31 1.52(7) 2_656

loop_
_platon_squeeze_void_nr
_platon_squeeze_void_average_x
_platon_squeeze_void_average_y
_platon_squeeze_void_average_z
_platon_squeeze_void_volume
_platon_squeeze_void_count_electrons
_platon_squeeze_void_content
1 0.303 0.000 0.022 18 6 ' '
2 0.771 0.000 0.251 82 30 ' '
3 0.229 0.000 0.749 82 48 ' '
4 0.697 0.000 0.978 18 5 ' '
5 0.644 0.179 0.361 40 25 ' '
6 0.356 0.179 0.639 40 30 ' '
7 0.334 0.187 0.122 20 6 ' '
8 0.666 0.187 0.878 20 8 ' '
9 0.144 0.321 0.361 40 23 ' '
10 0.856 0.321 0.639 40 29 ' '
11 0.834 0.315 0.121 21 6 ' '
12 0.271 0.500 0.251 82 30 ' '
13 0.729 0.500 0.749 82 48 ' '
14 0.166 0.315 0.879 20 8 ' '
15 0.802 0.502 0.021 17 6 ' '
16 0.198 0.503 0.979 18 5 ' '
17 0.144 0.679 0.361 40 25 ' '
18 0.856 0.679 0.639 40 30 ' '
19 0.835 0.687 0.122 20 6 ' '
20 0.165 0.687 0.878 20 8 ' '
21 0.644 0.821 0.361 40 23 ' '
22 0.356 0.821 0.639 40 29 ' '
23 0.335 0.813 0.122 20 6 ' '
24 0.665 0.813 0.878 20 8 ' '
